data_7208758
loop_
_publ_author_name
'Zhu, Zhi-Biao'
'Wan, Wang'
'Deng, Zhao-Peng'
'Ge, Zhong-Yi'
'Huo, Li-Hua'
'Zhao, Hui'
'Gao, Shan'

_publ_section_title
;
 Structure modulations in luminescent alkaline earth metal-sulfonate
 complexes constructed from dihydroxyl-1,5-benzenedisulfonic acid:
 Influences of metal cations, coordination modes and pH value
;
_journal_issue 20
_journal_name_full CrystEngComm
_journal_page_first 6675
_journal_paper_doi 10.1039/c2ce25784j
_journal_volume 14
_journal_year 2012
_chemical_formula_moiety 'C6 H10 O12 S2 Sr2, H2 O'
_chemical_formula_sum 'C6 H12 O13 S2 Sr2'
_chemical_formula_weight 531.52
_chemical_name_systematic
;
?
;
_space_group_IT_number 61
_symmetry_cell_setting orthorhombic
_symmetry_space_group_name_Hall '-P 2ac 2ab'
_symmetry_space_group_name_H-M 'P b c a'
_atom_sites_solution_hydrogens geom
_atom_sites_solution_primary direct
_atom_sites_solution_secondary difmap
_audit_creation_method SHELXL-97
_cell_angle_alpha 90.00
_cell_angle_beta 90.00
_cell_angle_gamma 90.00
_cell_formula_units_Z 8
_cell_length_a 19.134(4)
_cell_length_b 8.1984(16)
_cell_length_c 19.519(4)
_cell_measurement_reflns_used 16469
_cell_measurement_temperature 295(2)
_cell_measurement_theta_max 27.46
_cell_measurement_theta_min 3.27
_cell_volume 3061.9(11)
_computing_cell_refinement RAPID-AUTO
_computing_data_reduction 'CrystalStructure (Rigaku/MSC and Rigaku Corporation, 2002)'
_computing_molecular_graphics SHELXL-97
_computing_publication_material SHELXL-97
_computing_structure_refinement 'SHELXL-97 (Sheldrick, 1997)'
_computing_structure_solution 'SHELXS-97 (Sheldrick, 1990)'
_diffrn_ambient_temperature 295(2)
_diffrn_detector_area_resol_mean 10.000
_diffrn_measured_fraction_theta_full 0.999
_diffrn_measured_fraction_theta_max 0.999
_diffrn_measurement_device_type 'Rigaku RAXIS-RAPID'
_diffrn_measurement_method \w
_diffrn_radiation_monochromator graphite
_diffrn_radiation_source 'fine-focus sealed tube'
_diffrn_radiation_type MoK\a
_diffrn_radiation_wavelength 0.71073
_diffrn_reflns_av_R_equivalents 0.0814
_diffrn_reflns_av_sigmaI/netI 0.0849
_diffrn_reflns_limit_h_max 24
_diffrn_reflns_limit_h_min -24
_diffrn_reflns_limit_k_max 10
_diffrn_reflns_limit_k_min -10
_diffrn_reflns_limit_l_max 25
_diffrn_reflns_limit_l_min -25
_diffrn_reflns_number 20625
_diffrn_reflns_theta_full 27.47
_diffrn_reflns_theta_max 27.47
_diffrn_reflns_theta_min 3.27
_diffrn_standards_decay_% 0
_diffrn_standards_interval_count 0
_diffrn_standards_interval_time 0
_diffrn_standards_number 0
_exptl_absorpt_coefficient_mu 7.306
_exptl_absorpt_correction_T_max 0.5004
_exptl_absorpt_correction_T_min 0.3530
_exptl_absorpt_correction_type multi-scan
_exptl_absorpt_process_details 'ABSCOR (Higashi, 1995)'
_exptl_crystal_colour colorless
_exptl_crystal_density_diffrn 2.306
_exptl_crystal_density_method 'not measured'
_exptl_crystal_description prism
_exptl_crystal_F_000 2080
_exptl_crystal_size_max 0.18
_exptl_crystal_size_mid 0.14
_exptl_crystal_size_min 0.11
_refine_diff_density_max 1.359
_refine_diff_density_min -0.827
_refine_diff_density_rms 0.149
_refine_ls_extinction_method none
_refine_ls_goodness_of_fit_ref 1.052
_refine_ls_hydrogen_treatment constr
_refine_ls_matrix_type full
_refine_ls_number_parameters 208
_refine_ls_number_reflns 3506
_refine_ls_number_restraints 0
_refine_ls_restrained_S_all 1.052
_refine_ls_R_factor_all 0.0718
_refine_ls_R_factor_gt 0.0576
_refine_ls_shift/su_max 0.000
_refine_ls_shift/su_mean 0.000
_refine_ls_structure_factor_coef Fsqd
_refine_ls_weighting_details 'calc w=1/[\s^2^(Fo^2^)+(0.0932P)^2^+5.6925P] where P=(Fo^2^+2Fc^2^)/3'
_refine_ls_weighting_scheme calc
_refine_ls_wR_factor_gt 0.1452
_refine_ls_wR_factor_ref 0.1568
_reflns_number_gt 2702
_reflns_number_total 3506
_reflns_threshold_expression >2sigma(I)
_cod_data_source_file c2ce25784j.txt
_cod_data_source_block 5
_cod_original_sg_symbol_Hall '-P 2ac 2ab '
_cod_original_sg_symbol_H-M 'P b c a '
_cod_database_code 7208758

loop_
_symmetry_equiv_pos_as_xyz
'x, y, z'
'-x+1/2, -y, z+1/2'
'x+1/2, -y+1/2, -z'
'-x, y+1/2, -z+1/2'
'-x, -y, -z'
'x-1/2, y, -z-1/2'
'-x-1/2, y-1/2, z'
'x, -y-1/2, z-1/2'

loop_
_atom_site_label
_atom_site_type_symbol
_atom_site_fract_x
_atom_site_fract_y
_atom_site_fract_z
_atom_site_U_iso_or_equiv
_atom_site_adp_type
_atom_site_occupancy
_atom_site_symmetry_multiplicity
_atom_site_calc_flag
_atom_site_refinement_flags
Sr1 Sr 0.00300(2) 0.74008(6) 0.50259(2) 0.0191(2) Uani 1 1 d .
Sr2 Sr 0.22860(7) 0.76049(11) 0.09856(6) 0.0670(3) Uani 1 1 d .
S1 S 0.13476(6) 0.49592(15) 0.41320(6) 0.0199(3) Uani 1 1 d .
S2 S 0.09551(6) 0.49981(16) 0.13669(6) 0.0191(3) Uani 1 1 d .
O1 O 0.1216(2) 0.6444(6) 0.4518(2) 0.0357(11) Uani 1 1 d .
O1W O 0.0663(2) 0.9957(4) 0.45806(19) 0.0213(7) Uani 1 1 d .
H1W1 H 0.0685 0.9929 0.4161 0.032 Uiso 1 1 d R
H1W2 H 0.1062 0.9983 0.4733 0.032 Uiso 1 1 d R
O2 O 0.1171(2) 0.3501(5) 0.4536(2) 0.0286(9) Uani 1 1 d .
O2W O 0.1685(2) 1.0433(7) 0.0985(2) 0.0394(11) Uani 1 1 d .
H2W1 H 0.2090 1.0492 0.1122 0.059 Uiso 1 1 d R
H2W2 H 0.1500 1.1329 0.1028 0.059 Uiso 1 1 d R
O3 O 0.20684(19) 0.4871(6) 0.3885(2) 0.0277(9) Uani 1 1 d .
O3W O 0.2022(4) 0.5447(11) -0.0030(4) 0.072(2) Uani 1 1 d .
H3W1 H 0.2380 0.5249 -0.0245 0.109 Uiso 1 1 d R
H3W2 H 0.2079 0.5180 0.0371 0.109 Uiso 1 1 d R
O4 O 0.1708(2) 0.4807(5) 0.1440(2) 0.0258(8) Uani 1 1 d .
O4W O 0.2349(5) 0.7715(8) 0.2128(5) 0.080(3) Uani 1 1 d .
H4W1 H 0.2600 0.7209 0.2394 0.120 Uiso 1 1 d R
H4W2 H 0.2136 0.7051 0.1893 0.120 Uiso 1 1 d R
O5 O 0.0778(3) 0.6561(5) 0.1032(2) 0.0342(10) Uani 1 1 d .
O5W O 0.3096(3) 0.5435(13) 0.2921(3) 0.087(3) Uani 1 1 d .
H5W1 H 0.2831 0.5245 0.3242 0.131 Uiso 1 1 d R
H5W2 H 0.3500 0.5379 0.3059 0.131 Uiso 1 1 d R
O6 O 0.0642(2) 0.3605(5) 0.1017(2) 0.0289(9) Uani 1 1 d .
O7 O -0.01961(19) 0.5081(4) 0.41786(19) 0.0200(7) Uani 1 1 d .
O8 O -0.0542(2) 0.5312(10) 0.1781(2) 0.065(2) Uani 1 1 d .
C1 C 0.0793(3) 0.5022(7) 0.3422(3) 0.0198(10) Uani 1 1 d .
C2 C 0.1058(3) 0.4963(6) 0.2769(3) 0.0237(11) Uani 1 1 d .
H2 H 0.1536 0.4831 0.2702 0.028 Uiso 1 1 calc R
C3 C 0.0616(3) 0.5099(6) 0.2207(3) 0.0208(10) Uani 1 1 d .
C4 C -0.0125(3) 0.5152(8) 0.2317(3) 0.0294(13) Uani 1 1 d .
C5 C -0.0371(3) 0.5155(9) 0.2994(3) 0.0361(15) Uani 1 1 d .
H5 H -0.0851 0.5209 0.3065 0.043 Uiso 1 1 calc R
C6 C 0.0053(3) 0.5082(6) 0.3554(3) 0.0224(11) Uani 1 1 d .

loop_
_atom_site_aniso_label
_atom_site_aniso_U_11
_atom_site_aniso_U_22
_atom_site_aniso_U_33
_atom_site_aniso_U_23
_atom_site_aniso_U_13
_atom_site_aniso_U_12
Sr1 0.0191(3) 0.0239(3) 0.0142(3) -0.00046(15) -0.00072(16) -0.00438(16)
Sr2 0.0781(8) 0.0625(6) 0.0603(6) -0.0026(4) 0.0132(5) -0.0046(4)
S1 0.0149(6) 0.0297(7) 0.0151(6) -0.0017(5) -0.0013(4) -0.0034(4)
S2 0.0189(6) 0.0289(6) 0.0095(5) 0.0041(4) 0.0000(4) 0.0024(4)
O1 0.0191(18) 0.047(3) 0.041(3) -0.023(2) 0.0004(17) -0.0046(17)
O1W 0.0264(18) 0.0228(17) 0.0148(17) -0.0070(13) -0.0040(14) -0.0017(14)
O2 0.0216(18) 0.045(2) 0.0188(19) 0.0081(16) -0.0031(15) -0.0039(17)
O2W 0.031(2) 0.057(3) 0.030(2) 0.006(2) 0.0102(18) 0.012(2)
O3 0.0138(17) 0.055(3) 0.0147(17) -0.0053(16) 0.0009(13) 0.0025(16)
O3W 0.061(4) 0.090(5) 0.066(4) -0.026(4) 0.004(3) 0.002(4)
O4 0.0206(18) 0.034(2) 0.0233(19) 0.0009(15) 0.0054(15) 0.0048(16)
O4W 0.085(5) 0.057(4) 0.097(6) 0.038(4) -0.029(5) -0.034(3)
O5 0.043(3) 0.038(2) 0.022(2) 0.0106(17) -0.0015(17) 0.0125(19)
O5W 0.030(3) 0.201(9) 0.031(3) 0.023(4) 0.013(2) -0.004(4)
O6 0.028(2) 0.038(2) 0.021(2) -0.0003(16) -0.0015(15) -0.0058(16)
O7 0.0151(16) 0.0292(19) 0.0156(17) 0.0006(13) 0.0030(13) -0.0015(13)
O8 0.021(2) 0.161(6) 0.011(2) -0.022(3) -0.0008(16) 0.025(3)
C1 0.014(2) 0.032(3) 0.013(2) 0.0077(18) -0.0037(18) 0.0023(19)
C2 0.020(2) 0.031(3) 0.020(3) 0.003(2) -0.001(2) 0.0003(19)
C3 0.014(2) 0.033(3) 0.015(2) -0.0034(19) 0.0003(18) -0.0052(19)
C4 0.015(2) 0.067(4) 0.006(2) -0.001(2) 0.0034(19) 0.006(2)
C5 0.022(3) 0.068(5) 0.019(3) -0.007(3) 0.009(2) -0.004(3)
C6 0.015(2) 0.029(3) 0.024(3) -0.0053(19) 0.0013(18) -0.0070(19)

loop_
_atom_type_symbol
_atom_type_description
_atom_type_scat_dispersion_real
_atom_type_scat_dispersion_imag
_atom_type_scat_source
C C 0.0033 0.0016 'International Tables Vol C Tables 4.2.6.8 and 6.1.1.4'
H H 0.0000 0.0000 'International Tables Vol C Tables 4.2.6.8 and 6.1.1.4'
O O 0.0106 0.0060 'International Tables Vol C Tables 4.2.6.8 and 6.1.1.4'
S S 0.1246 0.1234 'International Tables Vol C Tables 4.2.6.8 and 6.1.1.4'
Sr Sr -1.5307 3.2498 'International Tables Vol C Tables 4.2.6.8 and 6.1.1.4'

loop_
_geom_angle_atom_site_label_1
_geom_angle_atom_site_label_2
_geom_angle_atom_site_label_3
_geom_angle
_geom_angle_site_symmetry_1
_geom_angle_site_symmetry_3
O7 Sr1 O2 81.35(13) . 5_566
O7 Sr1 O1W 117.85(11) . .
O2 Sr1 O1W 140.41(13) 5_566 .
O7 Sr1 O5 146.42(13) . 8_576
O2 Sr1 O5 109.82(14) 5_566 8_576
O1W Sr1 O5 74.16(13) . 8_576
O7 Sr1 O7 79.83(13) . 5_566
O2 Sr1 O7 71.44(12) 5_566 5_566
O1W Sr1 O7 142.03(12) . 5_566
O5 Sr1 O7 74.51(13) 8_576 5_566
O7 Sr1 O1 71.10(12) . .
O2 Sr1 O1 145.50(16) 5_566 .
O1W Sr1 O1 72.89(14) . .
O5 Sr1 O1 84.60(15) 8_576 .
O7 Sr1 O1 83.35(14) 5_566 .
O7 Sr1 O6 72.10(13) . 4
O2 Sr1 O6 85.86(13) 5_566 4
O1W Sr1 O6 70.05(13) . 4
O5 Sr1 O6 138.24(15) 8_576 4
O7 Sr1 O6 146.23(13) 5_566 4
O1 Sr1 O6 104.31(15) . 4
O7 Sr1 O1W 135.23(12) . 5_576
O2 Sr1 O1W 71.98(13) 5_566 5_576
O1W Sr1 O1W 70.59(14) . 5_576
O5 Sr1 O1W 77.70(14) 8_576 5_576
O7 Sr1 O1W 122.10(12) 5_566 5_576
O1 Sr1 O1W 142.51(13) . 5_576
O6 Sr1 O1W 70.73(12) 4 5_576
O7 Sr1 S1 77.02(8) . 5_566
O2 Sr1 S1 18.39(10) 5_566 5_566
O1W Sr1 S1 157.18(9) . 5_566
O5 Sr1 S1 103.43(10) 8_576 5_566
O7 Sr1 S1 53.22(8) 5_566 5_566
O1 Sr1 S1 129.87(11) . 5_566
O6 Sr1 S1 101.32(10) 4 5_566
O1W Sr1 S1 86.66(9) 5_576 5_566
O7 Sr1 S1 53.25(8) . .
O2 Sr1 S1 128.26(10) 5_566 .
O1W Sr1 S1 87.72(9) . .
O5 Sr1 S1 99.30(11) 8_576 .
O7 Sr1 S1 76.75(8) 5_566 .
O1 Sr1 S1 18.47(9) . .
O6 Sr1 S1 100.06(9) 4 .
O1W Sr1 S1 158.17(9) 5_576 .
S1 Sr1 S1 114.89(3) 5_566 .
O7 Sr1 Sr1 40.12(8) . 5_566
O2 Sr1 Sr1 72.18(10) 5_566 5_566
O1W Sr1 Sr1 145.02(8) . 5_566
O5 Sr1 Sr1 111.47(11) 8_576 5_566
O7 Sr1 Sr1 39.72(8) 5_566 5_566
O1 Sr1 Sr1 73.38(10) . 5_566
O6 Sr1 Sr1 110.16(10) 4 5_566
O1W Sr1 Sr1 143.97(9) 5_576 5_566
S1 Sr1 Sr1 57.47(2) 5_566 5_566
S1 Sr1 Sr1 57.42(2) . 5_566
O7 Sr1 Sr1 136.33(8) . 5_576
O2 Sr1 Sr1 105.80(10) 5_566 5_576
O1W Sr1 Sr1 35.93(8) . 5_576
O5 Sr1 Sr1 72.71(11) 8_576 5_576
O7 Sr1 Sr1 143.70(8) 5_566 5_576
O1 Sr1 Sr1 108.44(11) . 5_576
O6 Sr1 Sr1 65.73(10) 4 5_576
O1W Sr1 Sr1 34.66(8) 5_576 5_576
S1 Sr1 Sr1 121.30(3) 5_566 5_576
S1 Sr1 Sr1 123.61(3) . 5_576
Sr1 Sr1 Sr1 175.72(3) 5_566 5_576
O7 Sr1 H1W1 103.0 . .
O2 Sr1 H1W1 140.8 5_566 .
O1W Sr1 H1W1 15.1 . .
O5 Sr1 H1W1 88.2 8_576 .
O7 Sr1 H1W1 147.7 5_566 .
O1 Sr1 H1W1 67.8 . .
O6 Sr1 H1W1 59.7 4 .
O1W Sr1 H1W1 78.7 5_576 .
S1 Sr1 H1W1 159.0 5_566 .
S1 Sr1 H1W1 79.6 . .
Sr1 Sr1 H1W1 134.4 5_566 .
Sr1 Sr1 H1W1 45.3 5_576 .
O7 Sr1 H1W2 121.4 . .
O2 Sr1 H1W2 150.7 5_566 .
O1W Sr1 H1W2 15.2 . .
O5 Sr1 H1W2 62.6 8_576 .
O7 Sr1 H1W2 126.9 5_566 .
O1 Sr1 H1W2 63.8 . .
O6 Sr1 H1W2 84.6 4 .
O1W Sr1 H1W2 78.7 5_576 .
S1 Sr1 H1W2 161.5 5_566 .
S1 Sr1 H1W2 80.7 . .
Sr1 Sr1 H1W2 137.0 5_566 .
Sr1 Sr1 H1W2 45.3 5_576 .
H1W1 Sr1 H1W2 26.0 . .
O4W Sr2 O2W 89.3(2) . .
O4W Sr2 O2W 89.3(3) . 7_655
O2W Sr2 O2W 158.50(16) . 7_655
O4W Sr2 O4 74.24(17) . .
O2W Sr2 O4 125.46(15) . .
O2W Sr2 O4 74.55(14) 7_655 .
O4W Sr2 O3W 140.2(3) . .
O2W Sr2 O3W 120.2(2) . .
O2W Sr2 O3W 72.5(2) 7_655 .
O4 Sr2 O3W 66.9(2) . .
O4W Sr2 O4 67.58(19) . 7_665
O2W Sr2 O4 74.11(15) . 7_665
O2W Sr2 O4 85.55(14) 7_655 7_665
O4 Sr2 O4 136.92(15) . 7_665
O3W Sr2 O4 141.90(19) . 7_665
O4W Sr2 O5 91.9(2) . .
O2W Sr2 O5 80.15(15) . .
O2W Sr2 O5 121.35(14) 7_655 .
O4 Sr2 O5 49.87(11) . .
O3W Sr2 O5 69.96(18) . .
O4 Sr2 O5 146.84(13) 7_665 .
O4W Sr2 S2 81.25(18) . .
O2W Sr2 S2 103.31(12) . .
O2W Sr2 S2 97.68(11) 7_655 .
O4 Sr2 S2 24.21(9) . .
O3W Sr2 S2 67.05(18) . .
O4 Sr2 S2 148.65(9) 7_665 .
O5 Sr2 S2 25.69(8) . .
O4W Sr2 Sr2 91.67(18) . 7_655
O2W Sr2 Sr2 164.93(13) . 7_655
O2W Sr2 Sr2 36.58(11) 7_655 7_655
O4 Sr2 Sr2 41.07(8) . 7_655
O3W Sr2 Sr2 52.8(2) . 7_655
O4 Sr2 Sr2 120.03(10) 7_665 7_655
O5 Sr2 Sr2 84.79(9) . 7_655
S2 Sr2 Sr2 62.05(3) . 7_655
O4W Sr2 Sr2 87.12(15) . 7_665
O2W Sr2 Sr2 37.67(12) . 7_665
O2W Sr2 Sr2 120.83(12) 7_655 7_665
O4 Sr2 Sr2 156.14(9) . 7_665
O3W Sr2 Sr2 132.7(2) . 7_665
O4 Sr2 Sr2 39.52(9) 7_665 7_665
O5 Sr2 Sr2 117.79(9) . 7_665
S2 Sr2 Sr2 139.61(5) . 7_665
Sr2 Sr2 Sr2 157.41(7) 7_655 7_665
O4W Sr2 Sr1 116.5(2) . 8_575
O2W Sr2 Sr1 66.00(13) . 8_575
O2W Sr2 Sr1 132.80(11) 7_655 8_575
O4 Sr2 Sr1 75.76(9) . 8_575
O3W Sr2 Sr1 62.37(16) . 8_575
O4 Sr2 Sr1 139.61(9) 7_665 8_575
O5 Sr2 Sr1 29.85(8) . 8_575
S2 Sr2 Sr1 53.17(3) . 8_575
Sr2 Sr2 Sr1 100.29(3) 7_655 8_575
Sr2 Sr2 Sr1 100.41(4) 7_665 8_575
O4W Sr2 H2W1 81.9 . .
O2W Sr2 H2W1 18.4 . .
O2W Sr2 H2W1 140.7 7_655 .
O4 Sr2 H2W1 137.3 . .
O3W Sr2 H2W1 133.9 . .
O4 Sr2 H2W1 55.7 7_665 .
O5 Sr2 H2W1 97.2 . .
S2 Sr2 H2W1 118.4 . .
Sr2 Sr2 H2W1 173.3 7_655 .
Sr2 Sr2 H2W1 21.2 7_665 .
Sr1 Sr2 H2W1 84.4 8_575 .
O4W Sr2 H3W2 123.5 . .
O2W Sr2 H3W2 132.9 . .
O2W Sr2 H3W2 63.8 7_655 .
O4 Sr2 H3W2 51.7 . .
O3W Sr2 H3W2 16.9 . .
O4 Sr2 H3W2 145.7 7_665 .
O5 Sr2 H3W2 67.3 . .
S2 Sr2 H3W2 57.0 . .
Sr2 Sr2 H3W2 37.4 7_655 .
Sr2 Sr2 H3W2 149.4 7_665 .
Sr1 Sr2 H3W2 69.0 8_575 .
H2W1 Sr2 H3W2 149.1 . .
O4W Sr2 H4W1 12.8 . .
O2W Sr2 H4W1 101.4 . .
O2W Sr2 H4W1 76.5 7_655 .
O4 Sr2 H4W1 70.7 . .
O3W Sr2 H4W1 132.5 . .
O4 Sr2 H4W1 67.6 7_665 .
O5 Sr2 H4W1 98.1 . .
S2 Sr2 H4W1 82.8 . .
Sr2 Sr2 H4W1 81.1 7_655 .
Sr2 Sr2 H4W1 94.1 7_665 .
Sr1 Sr2 H4W1 125.5 8_575 .
H2W1 Sr2 H4W1 92.2 . .
H3W2 Sr2 H4W1 115.7 . .
O4W Sr2 H4W2 20.5 . .
O2W Sr2 H4W2 98.7 . .
O2W Sr2 H4W2 87.2 7_655 .
O4 Sr2 H4W2 54.1 . .
O3W Sr2 H4W2 120.8 . .
O4 Sr2 H4W2 87.8 7_665 .
O5 Sr2 H4W2 75.7 . .
S2 Sr2 H4W2 61.4 . .
Sr2 Sr2 H4W2 77.9 7_655 .
Sr2 Sr2 H4W2 105.7 7_665 .
Sr1 Sr2 H4W2 103.8 8_575 .
H2W1 Sr2 H4W2 96.4 . .
H3W2 Sr2 H4W2 104.7 . .
H4W1 Sr2 H4W2 22.5 . .
O1 S1 O3 112.1(2) . .
O1 S1 O2 111.3(3) . .
O3 S1 O2 110.7(3) . .
O1 S1 C1 106.3(3) . .
O3 S1 C1 108.2(2) . .
O2 S1 C1 108.0(2) . .
O1 S1 Sr1 94.89(19) . 5_566
O3 S1 Sr1 143.23(19) . 5_566
C1 S1 Sr1 86.22(17) . 5_566
O3 S1 Sr1 146.43(18) . .
O2 S1 Sr1 91.78(17) . .
C1 S1 Sr1 86.76(18) . .
Sr1 S1 Sr1 65.11(3) 5_566 .
O4 S2 O6 111.6(2) . .
O4 S2 O5 111.3(3) . .
O6 S2 O5 112.2(3) . .
O4 S2 C3 106.1(2) . .
O6 S2 C3 108.7(2) . .
O5 S2 C3 106.6(3) . .
O4 S2 Sr2 49.41(17) . .
O6 S2 Sr2 134.11(18) . .
O5 S2 Sr2 62.0(2) . .
C3 S2 Sr2 116.61(17) . .
S1 O1 Sr1 127.0(2) . .
Sr1 O1W Sr1 109.41(14) . 5_576
Sr1 O1W H1W1 109.9 . .
Sr1 O1W H1W1 109.7 5_576 .
Sr1 O1W H1W2 109.7 . .
Sr1 O1W H1W2 109.8 5_576 .
H1W1 O1W H1W2 108.2 . .
S1 O2 Sr1 128.3(2) . 5_566
Sr2 O2W Sr2 105.76(16) . 7_665
Sr2 O2W H2W1 68.5 . .
Sr2 O2W H2W2 174.1 . .
Sr2 O2W H2W2 73.7 7_665 .
H2W1 O2W H2W2 108.8 . .
Sr2 O3W H3W1 110.4 . .
Sr2 O3W H3W2 56.6 . .
H3W1 O3W H3W2 109.0 . .
S2 O4 Sr2 106.4(2) . .
S2 O4 Sr2 136.3(2) . 7_655
Sr2 O4 Sr2 99.40(13) . 7_655
Sr2 O4W H4W1 130.0 . .
Sr2 O4W H4W2 52.3 . .
H4W1 O4W H4W2 108.0 . .
S2 O5 Sr1 138.7(3) . 8_575
S2 O5 Sr2 92.3(2) . .
Sr1 O5 Sr2 114.56(15) 8_575 .
H5W1 O5W H5W2 108.6 . .
S2 O6 Sr1 150.0(3) . 4_545
C6 O7 Sr1 122.7(3) . .
C6 O7 Sr1 121.1(3) . 5_566
Sr1 O7 Sr1 100.17(13) . 5_566
C2 C1 C6 122.1(5) . .
C2 C1 S1 120.7(4) . .
C6 C1 S1 117.2(4) . .
C1 C2 C3 120.3(5) . .
C1 C2 H2 119.8 . .
C3 C2 H2 119.8 . .
C2 C3 C4 119.1(5) . .
C2 C3 S2 120.4(4) . .
C4 C3 S2 120.2(4) . .
O8 C4 C5 122.9(5) . .
O8 C4 C3 118.7(5) . .
C5 C4 C3 118.2(5) . .
C6 C5 C4 123.8(5) . .
C6 C5 H5 118.1 . .
C4 C5 H5 118.1 . .
O7 C6 C5 122.0(5) . .
O7 C6 C1 121.7(5) . .
C5 C6 C1 116.4(5) . .

loop_
_geom_bond_atom_site_label_1
_geom_bond_atom_site_label_2
_geom_bond_distance
_geom_bond_site_symmetry_2
Sr1 O7 2.557(4) .
Sr1 O2 2.562(4) 5_566
Sr1 O1W 2.571(4) .
Sr1 O5 2.575(4) 8_576
Sr1 O7 2.579(4) 5_566
Sr1 O1 2.597(4) .
Sr1 O6 2.603(4) 4
Sr1 O1W 2.653(4) 5_576
Sr1 H1W1 2.9524 .
Sr1 H1W2 2.9509 .
Sr2 O4W 2.236(11) .
Sr2 O2W 2.588(5) .
Sr2 O2W 2.654(6) 7_655
Sr2 O4 2.697(4) .
Sr2 O3W 2.705(7) .
Sr2 O4 2.784(4) 7_665
Sr2 O5 3.011(5) .
Sr2 S2 3.4068(17) .
Sr2 H2W1 2.4116 .
Sr2 H3W2 2.3553 .
Sr2 H4W1 2.8330 .
Sr2 H4W2 1.8514 .
S1 O1 1.453(4) .
S1 O3 1.463(4) .
S1 O2 1.471(4) .
S1 C1 1.746(5) .
S2 O4 1.456(4) .
S2 O6 1.459(4) .
S2 O5 1.478(4) .
S2 C3 1.766(5) .
O1W Sr1 2.653(4) 5_576
O1W H1W1 0.8199 .
O1W H1W2 0.8197 .
O2 Sr1 2.562(4) 5_566
O2W Sr2 2.654(6) 7_665
O2W H2W1 0.8201 .
O2W H2W2 0.8200 .
O3W H3W1 0.8201 .
O3W H3W2 0.8201 .
O4 Sr2 2.784(4) 7_655
O4W H4W1 0.8201 .
O4W H4W2 0.8200 .
O5 Sr1 2.575(4) 8_575
O5W H5W1 0.8201 .
O5W H5W2 0.8201 .
O6 Sr1 2.603(4) 4_545
O7 C6 1.309(7) .
O7 Sr1 2.579(4) 5_566
O8 C4 1.323(7) .
C1 C2 1.373(8) .
C1 C6 1.439(7) .
C2 C3 1.389(7) .
C2 H2 0.9300 .
C3 C4 1.436(7) .
C4 C5 1.403(8) .
C5 C6 1.362(9) .
C5 H5 0.9300 .

loop_
_geom_hbond_atom_site_label_D
_geom_hbond_atom_site_label_H
_geom_hbond_atom_site_label_A
_geom_hbond_distance_DH
_geom_hbond_distance_HA
_geom_hbond_distance_DA
_geom_hbond_angle_DHA
_geom_hbond_site_symmetry_A
O1W H1W1 O8 0.82 1.89 2.683(6) 164.0 4
O1W H1W2 O3W 0.82 1.93 2.730(8) 166.1 8_576
O2W H2W1 O4 0.82 2.45 3.241(6) 162.9 7_665
O2W H2W2 O6 0.82 2.49 3.279(7) 163.2 1_565
O3W H3W1 O3 0.82 2.00 2.754(8) 152.2 2_564
O3W H3W2 O4 0.82 2.22 2.978(8) 152.8 .
O3W H3W2 O2W 0.82 2.66 3.169(9) 121.8 7_655
O4W H4W1 O5W 0.82 2.02 2.816(11) 164.3 .
O4W H4W2 O4 0.82 2.20 2.999(9) 164.8 .
O5W H5W1 O3 0.82 1.95 2.759(7) 169.6 .
O5W H5W2 O8 0.82 1.86 2.672(7) 170.3 6_656

loop_
_geom_torsion_atom_site_label_1
_geom_torsion_atom_site_label_2
_geom_torsion_atom_site_label_3
_geom_torsion_atom_site_label_4
_geom_torsion
_geom_torsion_site_symmetry_1
_geom_torsion_site_symmetry_4
O7 Sr1 S1 O1 163.7(4) . .
O2 Sr1 S1 O1 -162.2(4) 5_566 .
O1W Sr1 S1 O1 35.9(4) . .
O5 Sr1 S1 O1 -37.7(4) 8_576 .
O7 Sr1 S1 O1 -109.2(4) 5_566 .
O6 Sr1 S1 O1 105.1(4) 4 .
O1W Sr1 S1 O1 42.4(4) 5_576 .
S1 Sr1 S1 O1 -147.3(4) 5_566 .
Sr1 Sr1 S1 O1 -147.3(4) 5_566 .
Sr1 Sr1 S1 O1 37.7(4) 5_576 .
O7 Sr1 S1 O3 157.1(3) . .
O2 Sr1 S1 O3 -168.8(3) 5_566 .
O1W Sr1 S1 O3 29.3(3) . .
O5 Sr1 S1 O3 -44.3(3) 8_576 .
O7 Sr1 S1 O3 -115.8(3) 5_566 .
O1 Sr1 S1 O3 -6.6(5) . .
O6 Sr1 S1 O3 98.5(3) 4 .
O1W Sr1 S1 O3 35.8(4) 5_576 .
S1 Sr1 S1 O3 -153.9(3) 5_566 .
Sr1 Sr1 S1 O3 -153.9(3) 5_566 .
Sr1 Sr1 S1 O3 31.1(3) 5_576 .
O7 Sr1 S1 O2 -69.67(19) . .
O2 Sr1 S1 O2 -35.5(3) 5_566 .
O1W Sr1 S1 O2 162.51(18) . .
O5 Sr1 S1 O2 88.97(19) 8_576 .
O7 Sr1 S1 O2 17.43(18) 5_566 .
O1 Sr1 S1 O2 126.7(4) . .
O6 Sr1 S1 O2 -128.21(19) 4 .
O1W Sr1 S1 O2 169.1(3) 5_576 .
S1 Sr1 S1 O2 -20.63(16) 5_566 .
Sr1 Sr1 S1 O2 -20.63(16) 5_566 .
Sr1 Sr1 S1 O2 164.33(16) 5_576 .
O7 Sr1 S1 C1 38.3(2) . .
O2 Sr1 S1 C1 72.4(2) 5_566 .
O1W Sr1 S1 C1 -89.53(19) . .
O5 Sr1 S1 C1 -163.1(2) 8_576 .
O7 Sr1 S1 C1 125.39(19) 5_566 .
O1 Sr1 S1 C1 -125.4(4) . .
O6 Sr1 S1 C1 -20.2(2) 4 .
O1W Sr1 S1 C1 -82.9(3) 5_576 .
S1 Sr1 S1 C1 87.34(18) 5_566 .
Sr1 Sr1 S1 C1 87.34(18) 5_566 .
Sr1 Sr1 S1 C1 -87.70(18) 5_576 .
O7 Sr1 S1 Sr1 -49.05(10) . 5_566
O2 Sr1 S1 Sr1 -14.92(11) 5_566 5_566
O1W Sr1 S1 Sr1 -176.86(9) . 5_566
O5 Sr1 S1 Sr1 109.60(10) 8_576 5_566
O7 Sr1 S1 Sr1 38.06(8) 5_566 5_566
O1 Sr1 S1 Sr1 147.3(4) . 5_566
O6 Sr1 S1 Sr1 -107.58(10) 4 5_566
O1W Sr1 S1 Sr1 -170.3(2) 5_576 5_566
S1 Sr1 S1 Sr1 0.0 5_566 5_566
Sr1 Sr1 S1 Sr1 -175.04(3) 5_576 5_566
O4W Sr2 S2 O4 -70.9(3) . .
O2W Sr2 S2 O4 -158.1(2) . .
O2W Sr2 S2 O4 17.2(2) 7_655 .
O3W Sr2 S2 O4 84.5(3) . .
O4 Sr2 S2 O4 -76.9(2) 7_665 .
O5 Sr2 S2 O4 175.7(3) . .
Sr2 Sr2 S2 O4 25.7(2) 7_655 .
Sr2 Sr2 S2 O4 -145.8(2) 7_665 .
Sr1 Sr2 S2 O4 156.3(2) 8_575 .
O4W Sr2 S2 O6 -152.0(3) . .
O2W Sr2 S2 O6 120.8(3) . .
O2W Sr2 S2 O6 -63.9(3) 7_655 .
O4 Sr2 S2 O6 -81.1(3) . .
O3W Sr2 S2 O6 3.4(3) . .
O4 Sr2 S2 O6 -157.9(3) 7_665 .
O5 Sr2 S2 O6 94.6(3) . .
Sr2 Sr2 S2 O6 -55.4(3) 7_655 .
Sr2 Sr2 S2 O6 133.1(3) 7_665 .
Sr1 Sr2 S2 O6 75.2(3) 8_575 .
O4W Sr2 S2 O5 113.4(3) . .
O2W Sr2 S2 O5 26.2(2) . .
O2W Sr2 S2 O5 -158.5(2) 7_655 .
O4 Sr2 S2 O5 -175.7(3) . .
O3W Sr2 S2 O5 -91.2(3) . .
O4 Sr2 S2 O5 107.4(3) 7_665 .
Sr2 Sr2 S2 O5 -150.0(2) 7_655 .
Sr2 Sr2 S2 O5 38.4(2) 7_665 .
Sr1 Sr2 S2 O5 -19.4(2) 8_575 .
O4W Sr2 S2 C3 17.9(3) . .
O2W Sr2 S2 C3 -69.3(2) . .
O2W Sr2 S2 C3 106.0(2) 7_655 .
O4 Sr2 S2 C3 88.8(3) . .
O3W Sr2 S2 C3 173.3(3) . .
O4 Sr2 S2 C3 11.9(3) 7_665 .
O5 Sr2 S2 C3 -95.5(3) . .
Sr2 Sr2 S2 C3 114.5(2) 7_655 .
Sr2 Sr2 S2 C3 -57.1(2) 7_665 .
Sr1 Sr2 S2 C3 -114.9(2) 8_575 .
O3 S1 O1 Sr1 176.1(3) . .
O2 S1 O1 Sr1 -59.4(4) . .
C1 S1 O1 Sr1 58.0(4) . .
Sr1 S1 O1 Sr1 -29.5(3) 5_566 .
O7 Sr1 O1 S1 -13.8(3) . .
O2 Sr1 O1 S1 25.1(5) 5_566 .
O1W Sr1 O1 S1 -142.2(4) . .
O5 Sr1 O1 S1 142.7(4) 8_576 .
O7 Sr1 O1 S1 67.7(3) 5_566 .
O6 Sr1 O1 S1 -78.8(4) 4 .
O1W Sr1 O1 S1 -155.6(3) 5_576 .
S1 Sr1 O1 S1 39.7(4) 5_566 .
Sr1 Sr1 O1 S1 28.4(3) 5_566 .
Sr1 Sr1 O1 S1 -147.5(3) 5_576 .
O7 Sr1 O1W Sr1 131.69(13) . 5_576
O2 Sr1 O1W Sr1 19.9(2) 5_566 5_576
O5 Sr1 O1W Sr1 -82.25(16) 8_576 5_576
O7 Sr1 O1W Sr1 -117.66(18) 5_566 5_576
O1 Sr1 O1W Sr1 -171.39(17) . 5_576
O6 Sr1 O1W Sr1 75.85(15) 4 5_576
O1W Sr1 O1W Sr1 0.0 5_576 5_576
S1 Sr1 O1W Sr1 4.8(3) 5_566 5_576
S1 Sr1 O1W Sr1 177.41(12) . 5_576
Sr1 Sr1 O1W Sr1 172.80(5) 5_566 5_576
O1 S1 O2 Sr1 64.7(3) . 5_566
O3 S1 O2 Sr1 -169.9(2) . 5_566
C1 S1 O2 Sr1 -51.6(3) . 5_566
Sr1 S1 O2 Sr1 35.6(3) . 5_566
O4W Sr2 O2W Sr2 86.2(2) . 7_665
O2W Sr2 O2W Sr2 -0.2(7) 7_655 7_665
O4 Sr2 O2W Sr2 156.17(13) . 7_665
O3W Sr2 O2W Sr2 -122.0(2) . 7_665
O4 Sr2 O2W Sr2 19.32(14) 7_665 7_665
O5 Sr2 O2W Sr2 178.20(17) . 7_665
S2 Sr2 O2W Sr2 167.00(11) . 7_665
Sr2 Sr2 O2W Sr2 -179.9(3) 7_655 7_665
Sr1 Sr2 O2W Sr2 -154.21(17) 8_575 7_665
O6 S2 O4 Sr2 130.3(2) . .
O5 S2 O4 Sr2 4.1(3) . .
C3 S2 O4 Sr2 -111.5(2) . .
O6 S2 O4 Sr2 6.7(4) . 7_655
O5 S2 O4 Sr2 -119.5(3) . 7_655
C3 S2 O4 Sr2 124.9(3) . 7_655
Sr2 S2 O4 Sr2 -123.6(4) . 7_655
O4W Sr2 O4 S2 104.0(3) . .
O2W Sr2 O4 S2 26.5(3) . .
O2W Sr2 O4 S2 -162.3(2) 7_655 .
O3W Sr2 O4 S2 -85.1(3) . .
O4 Sr2 O4 S2 132.12(11) 7_665 .
O5 Sr2 O4 S2 -2.43(17) . .
Sr2 Sr2 O4 S2 -144.3(3) 7_655 .
Sr2 Sr2 O4 S2 64.1(4) 7_665 .
Sr1 Sr2 O4 S2 -19.40(17) 8_575 .
O4W Sr2 O4 Sr2 -111.7(3) . 7_655
O2W Sr2 O4 Sr2 170.77(15) . 7_655
O2W Sr2 O4 Sr2 -18.00(13) 7_655 7_655
O3W Sr2 O4 Sr2 59.2(2) . 7_655
O4 Sr2 O4 Sr2 -83.6(3) 7_665 7_655
O5 Sr2 O4 Sr2 141.9(2) . 7_655
S2 Sr2 O4 Sr2 144.3(3) . 7_655
Sr2 Sr2 O4 Sr2 -151.61(18) 7_665 7_655
Sr1 Sr2 O4 Sr2 124.89(11) 8_575 7_655
O4 S2 O5 Sr1 129.0(4) . 8_575
O6 S2 O5 Sr1 3.1(5) . 8_575
C3 S2 O5 Sr1 -115.7(4) . 8_575
Sr2 S2 O5 Sr1 132.5(4) . 8_575
O4 S2 O5 Sr2 -3.5(2) . .
O6 S2 O5 Sr2 -129.4(2) . .
C3 S2 O5 Sr2 111.77(19) . .
O4W Sr2 O5 S2 -65.2(3) . .
O2W Sr2 O5 S2 -154.1(2) . .
O2W Sr2 O5 S2 25.2(3) 7_655 .
O4 Sr2 O5 S2 2.30(16) . .
O3W Sr2 O5 S2 78.5(3) . .
O4 Sr2 O5 S2 -114.8(2) 7_665 .
Sr2 Sr2 O5 S2 26.34(18) 7_655 .
Sr2 Sr2 O5 S2 -152.91(15) 7_665 .
Sr1 Sr2 O5 S2 147.6(3) 8_575 .
O4W Sr2 O5 Sr1 147.2(2) . 8_575
O2W Sr2 O5 Sr1 58.21(18) . 8_575
O2W Sr2 O5 Sr1 -122.49(17) 7_655 8_575
O4 Sr2 O5 Sr1 -145.3(2) . 8_575
O3W Sr2 O5 Sr1 -69.1(3) . 8_575
O4 Sr2 O5 Sr1 97.5(2) 7_665 8_575
S2 Sr2 O5 Sr1 -147.6(3) . 8_575
Sr2 Sr2 O5 Sr1 -121.30(16) 7_655 8_575
Sr2 Sr2 O5 Sr1 59.45(18) 7_665 8_575
O4 S2 O6 Sr1 -116.2(5) . 4_545
O5 S2 O6 Sr1 9.5(6) . 4_545
C3 S2 O6 Sr1 127.1(5) . 4_545
Sr2 S2 O6 Sr1 -62.4(6) . 4_545
O2 Sr1 O7 C6 149.9(4) 5_566 .
O1W Sr1 O7 C6 6.6(4) . .
O5 Sr1 O7 C6 -97.1(4) 8_576 .
O7 Sr1 O7 C6 -137.6(4) 5_566 .
O1 Sr1 O7 C6 -51.2(4) . .
O6 Sr1 O7 C6 61.4(4) 4 .
O1W Sr1 O7 C6 96.6(4) 5_576 .
S1 Sr1 O7 C6 168.1(4) 5_566 .
S1 Sr1 O7 C6 -56.6(4) . .
Sr1 Sr1 O7 C6 -137.6(4) 5_566 .
Sr1 Sr1 O7 C6 46.0(4) 5_576 .
O2 Sr1 O7 Sr1 -72.55(13) 5_566 5_566
O1W Sr1 O7 Sr1 144.21(12) . 5_566
O5 Sr1 O7 Sr1 40.5(3) 8_576 5_566
O7 Sr1 O7 Sr1 0.0 5_566 5_566
O1 Sr1 O7 Sr1 86.39(16) . 5_566
O6 Sr1 O7 Sr1 -160.97(15) 4 5_566
O1W Sr1 O7 Sr1 -125.85(14) 5_576 5_566
S1 Sr1 O7 Sr1 -54.34(9) 5_566 5_566
S1 Sr1 O7 Sr1 80.99(11) . 5_566
Sr1 Sr1 O7 Sr1 -176.40(4) 5_576 5_566
O1 S1 C1 C2 121.5(5) . .
O3 S1 C1 C2 0.9(5) . .
O2 S1 C1 C2 -118.9(5) . .
Sr1 S1 C1 C2 -144.5(5) 5_566 .
Sr1 S1 C1 C2 150.2(5) . .
O1 S1 C1 C6 -60.5(5) . .
O3 S1 C1 C6 178.9(4) . .
O2 S1 C1 C6 59.1(5) . .
Sr1 S1 C1 C6 33.5(4) 5_566 .
Sr1 S1 C1 C6 -31.8(4) . .
C6 C1 C2 C3 5.5(8) . .
S1 C1 C2 C3 -176.6(4) . .
C1 C2 C3 C4 -5.6(8) . .
C1 C2 C3 S2 -179.2(4) . .
O4 S2 C3 C2 -1.3(5) . .
O6 S2 C3 C2 118.9(5) . .
O5 S2 C3 C2 -120.0(5) . .
Sr2 S2 C3 C2 -53.5(5) . .
O4 S2 C3 C4 -174.8(5) . .
O6 S2 C3 C4 -54.7(5) . .
O5 S2 C3 C4 66.5(5) . .
Sr2 S2 C3 C4 133.0(4) . .
C2 C3 C4 O8 178.8(6) . .
S2 C3 C4 O8 -7.6(9) . .
C2 C3 C4 C5 3.5(9) . .
S2 C3 C4 C5 177.1(5) . .
O8 C4 C5 C6 -176.2(7) . .
C3 C4 C5 C6 -1.2(11) . .
Sr1 O7 C6 C5 -114.9(5) . .
Sr1 O7 C6 C5 115.9(5) 5_566 .
Sr1 O7 C6 C1 64.5(6) . .
Sr1 O7 C6 C1 -64.7(6) 5_566 .
C4 C5 C6 O7 -179.7(6) . .
C4 C5 C6 C1 0.8(10) . .
C2 C1 C6 O7 177.6(5) . .
S1 C1 C6 O7 -0.4(7) . .
C2 C1 C6 C5 -3.0(8) . .
S1 C1 C6 C5 179.1(5) . .
